data_4003699
loop_
_publ_author_name
'Liu, Sumeng'
'Zhang, Zhejun'
'Gray, Danielle'
'Zhu, Lingyang'
'Abelson, John R.'
'Girolami, Gregory S.'

_publ_section_title
;
 Platinum \w-Alkenyl Compounds as Chemical Vapor Deposition Precursors:
 Synthesis and Characterization of Pt[CH2CMe2CH2CH&#x2550;CH2]2 and the
 Impact of Ligand Design on the Deposition Process
;
_journal_name_full 'Chemistry of Materials'
_journal_paper_doi 10.1021/acs.chemmater.0c03226
_journal_year 2020
_chemical_formula_sum 'C16 H30 Pt'
_chemical_formula_weight 417.49
_space_group_crystal_system monoclinic
_space_group_IT_number 15
_space_group_name_Hall '-C 2yc'
_space_group_name_H-M_alt 'C 1 2/c 1'
_atom_sites_solution_hydrogens mixed
_atom_sites_solution_primary direct
_audit_creation_method SHELXL-2014/6
_cell_angle_alpha 90
_cell_angle_beta 95.364(2)
_cell_angle_gamma 90
_cell_formula_units_Z 4
_cell_length_a 6.0482(4)
_cell_length_b 13.5208(8)
_cell_length_c 19.2871(12)
_cell_measurement_reflns_used 9685
_cell_measurement_temperature 100(2)
_cell_measurement_theta_max 56.689
_cell_measurement_theta_min 6.026
_cell_volume 1570.32(17)
_computing_structure_refinement 'SHELXL-2014/6 (Sheldrick, 2014)'
_diffrn_ambient_temperature 100(2)
_diffrn_measured_fraction_theta_full 0.998
_diffrn_measured_fraction_theta_max 0.995
_diffrn_measurement_device_type 'Bruker D8 Venture, Photon 100'
_diffrn_measurement_method '\f and \w scans'
_diffrn_radiation_type MoK\a
_diffrn_radiation_wavelength 0.71073
_diffrn_reflns_av_R_equivalents 0.0360
_diffrn_reflns_av_unetI/netI 0.0118
_diffrn_reflns_Laue_measured_fraction_full 0.998
_diffrn_reflns_Laue_measured_fraction_max 0.995
_diffrn_reflns_limit_h_max 8
_diffrn_reflns_limit_h_min -8
_diffrn_reflns_limit_k_max 18
_diffrn_reflns_limit_k_min -18
_diffrn_reflns_limit_l_max 25
_diffrn_reflns_limit_l_min -25
_diffrn_reflns_number 35335
_diffrn_reflns_point_group_measured_fraction_full 0.998
_diffrn_reflns_point_group_measured_fraction_max 0.995
_diffrn_reflns_theta_full 25.242
_diffrn_reflns_theta_max 28.357
_diffrn_reflns_theta_min 3.013
_exptl_absorpt_coefficient_mu 8.916
_exptl_absorpt_correction_T_max 0.5351
_exptl_absorpt_correction_T_min 0.0663
_exptl_absorpt_correction_type integration
_exptl_absorpt_process_details 'SADABS V2014/4 (Krause et al., 2015)'
_exptl_crystal_colour Yellow
_exptl_crystal_density_diffrn 1.766
_exptl_crystal_description Prism
_exptl_crystal_F_000 816
_exptl_crystal_size_max 0.542
_exptl_crystal_size_mid 0.198
_exptl_crystal_size_min 0.144
_refine_diff_density_max 0.886
_refine_diff_density_min -0.778
_refine_diff_density_rms 0.097
_refine_ls_extinction_coef 0.00494(16)
_refine_ls_extinction_expression Fc^*^=kFc[1+0.001xFc^2^\l^3^/sin(2\q)]^-1/4^
_refine_ls_extinction_method SHELXL
_refine_ls_goodness_of_fit_ref 1.210
_refine_ls_hydrogen_treatment mixed
_refine_ls_matrix_type full
_refine_ls_number_parameters 90
_refine_ls_number_reflns 1952
_refine_ls_number_restraints 3
_refine_ls_restrained_S_all 1.209
_refine_ls_R_factor_all 0.0119
_refine_ls_R_factor_gt 0.0118
_refine_ls_shift/su_max 0.002
_refine_ls_shift/su_mean 0.000
_refine_ls_structure_factor_coef Fsqd
_refine_ls_weighting_details 'w=1/[\s^2^(Fo^2^)+(0.0163P)^2^+1.5129P] where P=(Fo^2^+2Fc^2^)/3'
_refine_ls_weighting_scheme calc
_refine_ls_wR_factor_gt 0.0303
_refine_ls_wR_factor_ref 0.0304
_reflns_Friedel_coverage 0.000
_reflns_number_gt 1941
_reflns_number_total 1952
_reflns_threshold_expression 'I > 2\s(I)'
_cod_data_source_file cm0c03226_si_002.cif
_cod_data_source_block mo_dd12b_0m
_cod_original_sg_symbol_H-M 'C 2/c'
_cod_database_code 4003699
_shelx_space_group_comment
;
The symmetry employed for this shelxl refinement is uniquely defined
by the following loop, which should always be used as a source of
symmetry information in preference to the above space-group names.
They are only intended as comments.
;
_shelx_estimated_absorpt_t_min 0.086
_shelx_estimated_absorpt_t_max 0.360
_shelxl_version_number 2014/6

loop_
_space_group_symop_operation_xyz
'x, y, z'
'-x, y, -z+1/2'
'x+1/2, y+1/2, z'
'-x+1/2, y+1/2, -z+1/2'
'-x, -y, -z'
'x, -y, z-1/2'
'-x+1/2, -y+1/2, -z'
'x+1/2, -y+1/2, z-1/2'

loop_
_atom_site_label
_atom_site_type_symbol
_atom_site_fract_x
_atom_site_fract_y
_atom_site_fract_z
_atom_site_U_iso_or_equiv
_atom_site_adp_type
_atom_site_occupancy
_atom_site_site_symmetry_order
_atom_site_calc_flag
_atom_site_refinement_flags_posn
_atom_site_refinement_flags_adp
_atom_site_refinement_flags_occupancy
_atom_site_disorder_assembly
_atom_site_disorder_group
Pt1 Pt 0.5000 0.78674(2) 0.7500 0.01095(5) Uani 1 2 d S T P . .
C1 C 0.3707(3) 0.67641(13) 0.80934(9) 0.0150(3) Uani 1 1 d . . . . .
H1A H 0.2080 0.6857 0.8080 0.018 Uiso 1 1 calc R U . . .
H1B H 0.3974 0.6116 0.7877 0.018 Uiso 1 1 calc R U . . .
C2 C 0.4682(3) 0.67360(13) 0.88585(9) 0.0144(3) Uani 1 1 d . . . . .
C3 C 0.7187(3) 0.65287(15) 0.89040(10) 0.0200(4) Uani 1 1 d . . . . .
H3A H 0.7782 0.6501 0.9394 0.030 Uiso 1 1 calc R U . . .
H3B H 0.7930 0.7058 0.8668 0.030 Uiso 1 1 calc R U . . .
H3C H 0.7448 0.5895 0.8679 0.030 Uiso 1 1 calc R U . . .
C4 C 0.3575(3) 0.58880(14) 0.92287(10) 0.0207(4) Uani 1 1 d . . . . .
H4A H 0.1970 0.6004 0.9207 0.031 Uiso 1 1 calc R U . . .
H4B H 0.4189 0.5859 0.9717 0.031 Uiso 1 1 calc R U . . .
H4C H 0.3859 0.5260 0.8999 0.031 Uiso 1 1 calc R U . . .
C5 C 0.4211(3) 0.76946(14) 0.92521(10) 0.0171(3) Uani 1 1 d . . . . .
H5A H 0.2588 0.7810 0.9200 0.021 Uiso 1 1 calc R U . . .
H5B H 0.4652 0.7585 0.9754 0.021 Uiso 1 1 calc R U . . .
C6 C 0.5354(3) 0.86382(14) 0.90315(10) 0.0186(3) Uani 1 1 d . . . . .
H6A H 0.5134 0.9158 0.9380 0.022 Uiso 1 1 calc R U . . .
H6B H 0.6969 0.8507 0.9050 0.022 Uiso 1 1 calc R U . . .
C7 C 0.4602(3) 0.90437(13) 0.83207(10) 0.0166(3) Uani 1 1 d D . . . .
H7 H 0.546(4) 0.9621(12) 0.8172(13) 0.020 Uiso 1 1 d D U . . .
C8 C 0.2566(3) 0.88840(14) 0.79611(10) 0.0196(4) Uani 1 1 d D . . . .
H8A H 0.147(3) 0.8446(16) 0.8161(13) 0.024 Uiso 1 1 d D U . . .
H8B H 0.200(4) 0.9326(16) 0.7577(10) 0.024 Uiso 1 1 d D U . . .

loop_
_atom_site_aniso_label
_atom_site_aniso_U_11
_atom_site_aniso_U_22
_atom_site_aniso_U_33
_atom_site_aniso_U_23
_atom_site_aniso_U_13
_atom_site_aniso_U_12
Pt1 0.01200(7) 0.01002(7) 0.01060(6) 0.000 -0.00011(3) 0.000
C1 0.0175(8) 0.0138(8) 0.0135(8) -0.0002(6) 0.0008(6) -0.0054(6)
C2 0.0162(8) 0.0136(8) 0.0132(8) 0.0007(6) 0.0000(6) -0.0021(6)
C3 0.0170(8) 0.0214(9) 0.0210(9) 0.0002(7) -0.0021(7) 0.0018(7)
C4 0.0275(9) 0.0172(9) 0.0171(9) 0.0042(7) 0.0016(7) -0.0059(7)
C5 0.0217(9) 0.0171(8) 0.0129(8) -0.0009(7) 0.0036(7) -0.0016(7)
C6 0.0258(9) 0.0147(8) 0.0154(8) -0.0032(7) 0.0018(7) -0.0035(7)
C7 0.0235(9) 0.0108(7) 0.0161(8) -0.0024(6) 0.0046(7) 0.0018(6)
C8 0.0207(8) 0.0173(8) 0.0211(9) -0.0005(7) 0.0039(7) 0.0067(7)

loop_
_atom_type_symbol
_atom_type_description
_atom_type_scat_dispersion_real
_atom_type_scat_dispersion_imag
_atom_type_scat_source
C C 0.0033 0.0016 'International Tables Vol C Tables 4.2.6.8 and 6.1.1.4'
H H 0.0000 0.0000 'International Tables Vol C Tables 4.2.6.8 and 6.1.1.4'
Pt Pt -1.7033 8.3905 'International Tables Vol C Tables 4.2.6.8 and 6.1.1.4'

loop_
_geom_angle_atom_site_label_1
_geom_angle_atom_site_label_2
_geom_angle_atom_site_label_3
_geom_angle
_geom_angle_site_symmetry_1
_geom_angle_site_symmetry_3
_geom_angle_publ_flag
C1 Pt1 C1 88.18(10) 2_656 . ?
C1 Pt1 C8 85.83(7) 2_656 2_656 ?
C1 Pt1 C8 161.39(8) . 2_656 ?
C1 Pt1 C8 161.39(8) 2_656 . ?
C1 Pt1 C8 85.83(7) . . ?
C8 Pt1 C8 104.95(10) 2_656 . ?
C1 Pt1 C7 92.81(7) 2_656 2_656 ?
C1 Pt1 C7 163.00(7) . 2_656 ?
C8 Pt1 C7 35.29(7) 2_656 2_656 ?
C8 Pt1 C7 87.92(7) . 2_656 ?
C1 Pt1 C7 163.00(7) 2_656 . ?
C1 Pt1 C7 92.81(7) . . ?
C8 Pt1 C7 87.92(7) 2_656 . ?
C8 Pt1 C7 35.29(7) . . ?
C7 Pt1 C7 91.17(9) 2_656 . ?
C2 C1 Pt1 114.60(12) . . ?
C2 C1 H1A 108.6 . . ?
Pt1 C1 H1A 108.6 . . ?
C2 C1 H1B 108.6 . . ?
Pt1 C1 H1B 108.6 . . ?
H1A C1 H1B 107.6 . . ?
C3 C2 C4 107.92(15) . . ?
C3 C2 C1 110.31(15) . . ?
C4 C2 C1 108.65(14) . . ?
C3 C2 C5 110.60(15) . . ?
C4 C2 C5 106.86(15) . . ?
C1 C2 C5 112.33(15) . . ?
C2 C3 H3A 109.5 . . ?
C2 C3 H3B 109.5 . . ?
H3A C3 H3B 109.5 . . ?
C2 C3 H3C 109.5 . . ?
H3A C3 H3C 109.5 . . ?
H3B C3 H3C 109.5 . . ?
C2 C4 H4A 109.5 . . ?
C2 C4 H4B 109.5 . . ?
H4A C4 H4B 109.5 . . ?
C2 C4 H4C 109.5 . . ?
H4A C4 H4C 109.5 . . ?
H4B C4 H4C 109.5 . . ?
C6 C5 C2 117.06(16) . . ?
C6 C5 H5A 108.0 . . ?
C2 C5 H5A 108.0 . . ?
C6 C5 H5B 108.0 . . ?
C2 C5 H5B 108.0 . . ?
H5A C5 H5B 107.3 . . ?
C7 C6 C5 116.78(16) . . ?
C7 C6 H6A 108.1 . . ?
C5 C6 H6A 108.1 . . ?
C7 C6 H6B 108.1 . . ?
C5 C6 H6B 108.1 . . ?
H6A C6 H6B 107.3 . . ?
C8 C7 C6 125.64(17) . . ?
C8 C7 Pt1 71.73(11) . . ?
C6 C7 Pt1 109.66(12) . . ?
C8 C7 H7 116.4(15) . . ?
C6 C7 H7 115.3(15) . . ?
Pt1 C7 H7 104.9(14) . . ?
C7 C8 Pt1 72.98(11) . . ?
C7 C8 H8A 119.8(16) . . ?
Pt1 C8 H8A 105.7(15) . . ?
C7 C8 H8B 121.1(16) . . ?
Pt1 C8 H8B 105.5(15) . . ?
H8A C8 H8B 117(2) . . ?

loop_
_geom_bond_atom_site_label_1
_geom_bond_atom_site_label_2
_geom_bond_distance
_geom_bond_site_symmetry_2
_geom_bond_publ_flag
Pt1 C1 2.0771(17) 2_656 ?
Pt1 C1 2.0771(18) . ?
Pt1 C8 2.2567(19) 2_656 ?
Pt1 C8 2.2567(18) . ?
Pt1 C7 2.2724(17) 2_656 ?
Pt1 C7 2.2725(17) . ?
C1 C2 1.537(2) . ?
C1 H1A 0.9900 . ?
C1 H1B 0.9900 . ?
C2 C3 1.535(2) . ?
C2 C4 1.537(2) . ?
C2 C5 1.542(3) . ?
C3 H3A 0.9800 . ?
C3 H3B 0.9800 . ?
C3 H3C 0.9800 . ?
C4 H4A 0.9800 . ?
C4 H4B 0.9800 . ?
C4 H4C 0.9800 . ?
C5 C6 1.530(3) . ?
C5 H5A 0.9900 . ?
C5 H5B 0.9900 . ?
C6 C7 1.507(3) . ?
C6 H6A 0.9900 . ?
C6 H6B 0.9900 . ?
C7 C8 1.373(3) . ?
C7 H7 0.992(10) . ?
C8 H8A 0.991(10) . ?
C8 H8B 0.988(10) . ?
